data_2227377
loop_
_publ_author_name
'Yapo, Yapi Marcellin'
'Abou, Bakary Coulibaly'
'Adjou, An\'e'
'Kakou-Yao, Rita'
'Tenon, Jules A.'

_publ_section_title
;
 (<i>E</i>)-Ethyl 2-cyano-3-[5-nitro-2-(pyrrolidin-1-yl)phenyl]acrylate
;
_journal_coeditor_code DN2594
_journal_issue 10
_journal_name_full 'Acta Crystallographica Section E'
_journal_page_first o2497
_journal_paper_doi 10.1107/S1600536810033374
_journal_volume 66
_journal_year 2010
_chemical_formula_iupac 'C16 H17 N3 O4'
_chemical_formula_moiety 'C16 H17 N3 O4'
_chemical_formula_sum 'C16 H17 N3 O4'
_chemical_formula_weight 315.33
_chemical_name_systematic
;
(<i>E</i>)-Ethyl 2-cyano-3-[5-nitro-2-(pyrrolidin-1-yl)phenyl]acrylate
;
_space_group_IT_number 2
_symmetry_cell_setting triclinic
_symmetry_space_group_name_Hall '-P 1'
_symmetry_space_group_name_H-M 'P -1'
_atom_sites_solution_hydrogens geom
_atom_sites_solution_primary direct
_audit_creation_method CRYSTALS_ver_12.82
_cell_angle_alpha 73.0650(10)
_cell_angle_beta 71.388(2)
_cell_angle_gamma 72.523(4)
_cell_formula_units_Z 2
_cell_length_a 8.4137(3)
_cell_length_b 9.9517(4)
_cell_length_c 10.3731(5)
_cell_measurement_reflns_used 12261
_cell_measurement_temperature 223
_cell_measurement_theta_max 29
_cell_measurement_theta_min 4
_cell_volume 766.56(6)
_computing_cell_refinement 'DENZO/SCALEPACK (Otwinowski & Minor, 1997)'
_computing_data_collection 'COLLECT (Nonius, 2001)'
_computing_data_reduction 'DENZO/SCALEPACK (Otwinowski & Minor, 1997)'
_computing_molecular_graphics
;
ORTEPIII (Burnett & Johnson, 1996), ORTEP-3 for Windows (Farrugia,
1997) and
PLATON (Spek, 2009)
;
_computing_publication_material 'CRYSTALS (Betteridge <i>et al.</i>, 2003)'
_computing_structure_refinement 'CRYSTALS (Betteridge <i>et al.</i>, 2003)'
_computing_structure_solution 'SIR2004 (Burla <i>et al.</i>, 2005)'
_diffrn_ambient_temperature 223
_diffrn_measured_fraction_theta_full 0.995
_diffrn_measured_fraction_theta_max 0.958
_diffrn_measurement_device_type 'Nonius KappaCCD'
_diffrn_measurement_method '\f & \w scans'
_diffrn_radiation_monochromator graphite
_diffrn_radiation_type 'Mo K\a'
_diffrn_radiation_wavelength 0.71073
_diffrn_reflns_av_R_equivalents 0.04
_diffrn_reflns_limit_h_max 11
_diffrn_reflns_limit_h_min 0
_diffrn_reflns_limit_k_max 13
_diffrn_reflns_limit_k_min -12
_diffrn_reflns_limit_l_max 14
_diffrn_reflns_limit_l_min -12
_diffrn_reflns_number 12261
_diffrn_reflns_theta_full 27.303
_diffrn_reflns_theta_max 29.046
_diffrn_reflns_theta_min 2.122
_diffrn_standards_number 0
_exptl_absorpt_coefficient_mu 0.100
_exptl_absorpt_correction_type none
_exptl_crystal_colour yellow
_exptl_crystal_density_diffrn 1.366
_exptl_crystal_description prism
_exptl_crystal_F_000 332
_exptl_crystal_size_max 0.15
_exptl_crystal_size_mid 0.05
_exptl_crystal_size_min 0.05
_refine_diff_density_max 0.29
_refine_diff_density_min -0.19
_refine_ls_extinction_method None
_refine_ls_goodness_of_fit_ref 1.0054
_refine_ls_hydrogen_treatment constr
_refine_ls_matrix_type full
_refine_ls_number_parameters 208
_refine_ls_number_reflns 2436
_refine_ls_number_restraints 0
_refine_ls_R_factor_all 0.0823
_refine_ls_R_factor_gt 0.0449
_refine_ls_shift/su_max 0.000211
_refine_ls_structure_factor_coef Fsqd
_refine_ls_weighting_details
;
w=1/[\s^2^(F^2^)+(0.04P)^2^+0.41P] where P=[max(Fo^2^,0) + 2Fc^2^]/3
;
_refine_ls_weighting_scheme calc
_refine_ls_wR_factor_all 0.1242
_refine_ls_wR_factor_gt 0.0984
_refine_ls_wR_factor_ref 0.0984
_reflns_number_gt 2436
_reflns_number_total 3925
_reflns_threshold_expression I>3\s(I)
_cod_data_source_file dn2594.cif
_cod_data_source_block I
_cod_original_sg_symbol_H-M 'P -1 '
_cod_database_code 2227377
_cod_database_fobs_code 2227377

loop_
_symmetry_equiv_pos_as_xyz
x,y,z
-x,-y,-z

loop_
_atom_site_type_symbol
_atom_site_label
_atom_site_fract_x
_atom_site_fract_y
_atom_site_fract_z
_atom_site_U_iso_or_equiv
_atom_site_adp_type
_atom_site_occupancy
_atom_site_disorder_assembly
_atom_site_disorder_group
O O4 0.24506(16) 0.75552(14) 0.34637(12) 0.0392 Uani 1.0000 . .
C C6 0.6744(2) 0.54044(17) 0.08814(16) 0.0272 Uani 1.0000 . .
O O3 0.38346(18) 0.74040(16) 0.50501(13) 0.0501 Uani 1.0000 . .
N N1 0.58761(18) 0.70320(15) -0.12042(14) 0.0318 Uani 1.0000 . .
C C11 0.5357(2) 0.61576(17) 0.18686(16) 0.0288 Uani 1.0000 . .
C C10 0.8072(2) 0.48737(19) -0.14342(18) 0.0349 Uani 1.0000 . .
O O2 1.03617(19) 0.19215(16) 0.22812(15) 0.0536 Uani 1.0000 . .
C C14 0.3815(2) 0.71447(18) 0.39891(17) 0.0335 Uani 1.0000 . .
C C5 0.6844(2) 0.58161(18) -0.05898(16) 0.0281 Uani 1.0000 . .
C C7 0.7910(2) 0.41913(18) 0.13881(17) 0.0302 Uani 1.0000 . .
C C8 0.9117(2) 0.33592(18) 0.05070(18) 0.0323 Uani 1.0000 . .
N N2 1.0334(2) 0.21267(17) 0.10625(17) 0.0405 Uani 1.0000 . .
C C12 0.5355(2) 0.63394(17) 0.31088(16) 0.0295 Uani 1.0000 . .
O O1 1.1330(2) 0.13387(17) 0.02781(17) 0.0640 Uani 1.0000 . .
C C13 0.6834(2) 0.5867(2) 0.36710(18) 0.0355 Uani 1.0000 . .
N N3 0.7983(2) 0.5498(2) 0.41549(19) 0.0528 Uani 1.0000 . .
C C9 0.9177(2) 0.3684(2) -0.09019(18) 0.0361 Uani 1.0000 . .
C C1 0.6073(3) 0.7384(2) -0.27297(18) 0.0420 Uani 1.0000 . .
C C4 0.4900(2) 0.83167(19) -0.06191(18) 0.0374 Uani 1.0000 . .
C C16 -0.0507(3) 0.8668(2) 0.3594(2) 0.0538 Uani 1.0000 . .
C C15 0.0917(3) 0.8417(3) 0.4249(2) 0.0524 Uani 1.0000 . .
C C2 0.4880(3) 0.8854(2) -0.2995(2) 0.0520 Uani 1.0000 . .
C C3 0.4940(3) 0.9553(2) -0.18931(19) 0.0458 Uani 1.0000 . .
H H111 0.4299 0.6579 0.1601 0.0408 Uiso 1.0000 . .
H H101 0.8112 0.5097 -0.2402 0.0501 Uiso 1.0000 . .
H H71 0.7850 0.3922 0.2355 0.0416 Uiso 1.0000 . .
H H91 1.0005 0.3059 -0.1485 0.0499 Uiso 1.0000 . .
H H11 0.7291 0.7413 -0.3221 0.0611 Uiso 1.0000 . .
H H12 0.5771 0.6646 -0.3001 0.0612 Uiso 1.0000 . .
H H41 0.5454 0.8431 0.0025 0.0516 Uiso 1.0000 . .
H H42 0.3687 0.8243 -0.0126 0.0529 Uiso 1.0000 . .
H H161 -0.1516 0.9310 0.4046 0.0975 Uiso 1.0000 . .
H H162 -0.0169 0.9098 0.2594 0.0977 Uiso 1.0000 . .
H H163 -0.0794 0.7744 0.3742 0.0981 Uiso 1.0000 . .
H H151 0.1190 0.9366 0.4202 0.0740 Uiso 1.0000 . .
H H152 0.0663 0.7875 0.5221 0.0730 Uiso 1.0000 . .
H H21 0.5289 0.9403 -0.3927 0.0751 Uiso 1.0000 . .
H H22 0.3698 0.8790 -0.2855 0.0754 Uiso 1.0000 . .
H H31 0.6032 0.9898 -0.2180 0.0663 Uiso 1.0000 . .
H H32 0.3939 1.0346 -0.1743 0.0659 Uiso 1.0000 . .

loop_
_atom_site_aniso_label
_atom_site_aniso_U_11
_atom_site_aniso_U_22
_atom_site_aniso_U_33
_atom_site_aniso_U_12
_atom_site_aniso_U_13
_atom_site_aniso_U_23
O4 0.0392(7) 0.0457(8) 0.0277(6) 0.0026(6) -0.0057(5) -0.0162(5)
C6 0.0280(8) 0.0315(9) 0.0230(8) -0.0089(7) -0.0040(6) -0.0078(6)
O3 0.0563(9) 0.0652(10) 0.0332(7) -0.0074(7) -0.0099(6) -0.0257(7)
N1 0.0394(8) 0.0349(8) 0.0223(7) -0.0071(6) -0.0101(6) -0.0070(6)
C11 0.0311(8) 0.0297(9) 0.0234(8) -0.0071(7) -0.0044(6) -0.0054(6)
C10 0.0393(10) 0.0416(10) 0.0250(8) -0.0098(8) -0.0041(7) -0.0132(7)
O2 0.0579(9) 0.0499(9) 0.0435(8) 0.0042(7) -0.0192(7) -0.0063(6)
C14 0.0419(10) 0.0331(9) 0.0239(8) -0.0076(7) -0.0058(7) -0.0076(7)
C5 0.0286(8) 0.0332(9) 0.0254(8) -0.0107(7) -0.0053(6) -0.0085(7)
C7 0.0320(9) 0.0330(9) 0.0259(8) -0.0091(7) -0.0056(7) -0.0073(7)
C8 0.0298(9) 0.0312(9) 0.0349(9) -0.0063(7) -0.0060(7) -0.0091(7)
N2 0.0365(9) 0.0372(9) 0.0431(9) -0.0042(7) -0.0065(7) -0.0099(7)
C12 0.0349(9) 0.0290(8) 0.0238(8) -0.0086(7) -0.0063(7) -0.0045(6)
O1 0.0590(9) 0.0562(10) 0.0616(10) 0.0174(8) -0.0105(8) -0.0274(8)
C13 0.0427(10) 0.0390(10) 0.0266(9) -0.0133(8) -0.0060(8) -0.0086(7)
N3 0.0521(11) 0.0654(12) 0.0484(10) -0.0155(9) -0.0213(9) -0.0120(9)
C9 0.0359(10) 0.0375(10) 0.0345(9) -0.0089(8) -0.0015(7) -0.0149(8)
C1 0.0566(12) 0.0467(11) 0.0233(9) -0.0082(9) -0.0149(8) -0.0069(8)
C4 0.0435(10) 0.0360(10) 0.0300(9) -0.0026(8) -0.0103(8) -0.0090(7)
C16 0.0431(11) 0.0587(14) 0.0599(14) -0.0028(10) -0.0097(10) -0.0260(11)
C15 0.0436(12) 0.0621(14) 0.0447(12) 0.0086(10) -0.0054(9) -0.0295(10)
C2 0.0677(14) 0.0514(12) 0.0346(10) -0.0045(10) -0.0237(10) -0.0036(9)
C3 0.0582(13) 0.0381(11) 0.0362(10) -0.0049(9) -0.0159(9) -0.0027(8)

loop_
_atom_type_symbol
_atom_type_scat_dispersion_real
_atom_type_scat_dispersion_imag
_atom_type_scat_source
C 0.0033 0.0016 'International Tables Vol C 4.2.6.8 and 6.1.1.4'
H 0.0000 0.0000 'International Tables Vol C 4.2.6.8 and 6.1.1.4'
N 0.0061 0.0033 'International Tables Vol C 4.2.6.8 and 6.1.1.4'
O 0.0106 0.0060 'International Tables Vol C 4.2.6.8 and 6.1.1.4'

loop_
_geom_angle_atom_site_label_1
_geom_angle_atom_site_label_2
_geom_angle_atom_site_label_3
_geom_angle_site_symmetry_1
_geom_angle_site_symmetry_2
_geom_angle_site_symmetry_3
_geom_angle
_geom_angle_publ_flag
C14 O4 C15 . . . 114.97(14) no
C11 C6 C5 . . . 121.29(14) no
C11 C6 C7 . . . 119.04(14) no
C5 C6 C7 . . . 119.46(14) no
C5 N1 C1 . . . 120.85(14) no
C5 N1 C4 . . . 127.13(13) no
C1 N1 C4 . . . 110.08(13) no
C6 C11 C12 . . . 129.25(16) no
C6 C11 H111 . . . 115.4 no
C12 C11 H111 . . . 115.3 no
C5 C10 C9 . . . 122.08(16) no
C5 C10 H101 . . . 118.2 no
C9 C10 H101 . . . 119.7 no
O4 C14 O3 . . . 124.77(16) no
O4 C14 C12 . . . 112.45(14) no
O3 C14 C12 . . . 122.77(16) no
C6 C5 C10 . . . 116.84(15) no
C6 C5 N1 . . . 124.27(15) no
C10 C5 N1 . . . 118.89(15) no
C6 C7 C8 . . . 120.77(15) no
C6 C7 H71 . . . 119.6 no
C8 C7 H71 . . . 119.6 no
C7 C8 N2 . . . 119.31(15) no
C7 C8 C9 . . . 120.95(16) no
N2 C8 C9 . . . 119.74(15) no
C8 N2 O2 . . . 119.06(15) no
C8 N2 O1 . . . 118.37(16) no
O2 N2 O1 . . . 122.55(16) no
C14 C12 C11 . . . 122.22(15) no
C14 C12 C13 . . . 113.25(14) no
C11 C12 C13 . . . 124.43(16) no
C12 C13 N3 . . . 178.06(19) no
C8 C9 C10 . . . 119.72(16) no
C8 C9 H91 . . . 119.1 no
C10 C9 H91 . . . 121.2 no
N1 C1 C2 . . . 103.93(15) no
N1 C1 H11 . . . 109.3 no
C2 C1 H11 . . . 111.6 no
N1 C1 H12 . . . 110.4 no
C2 C1 H12 . . . 113.0 no
H11 C1 H12 . . . 108.5 no
N1 C4 C3 . . . 103.67(14) no
N1 C4 H41 . . . 110.4 no
C3 C4 H41 . . . 111.7 no
N1 C4 H42 . . . 110.9 no
C3 C4 H42 . . . 110.4 no
H41 C4 H42 . . . 109.6 no
C15 C16 H161 . . . 109.4 no
C15 C16 H162 . . . 110.6 no
H161 C16 H162 . . . 109.5 no
C15 C16 H163 . . . 108.3 no
H161 C16 H163 . . . 108.3 no
H162 C16 H163 . . . 110.7 no
C16 C15 O4 . . . 107.71(16) no
C16 C15 H151 . . . 111.3 no
O4 C15 H151 . . . 107.9 no
C16 C15 H152 . . . 111.9 no
O4 C15 H152 . . . 107.8 no
H151 C15 H152 . . . 110.0 no
C1 C2 C3 . . . 103.20(15) no
C1 C2 H21 . . . 111.2 no
C3 C2 H21 . . . 111.1 no
C1 C2 H22 . . . 112.1 no
C3 C2 H22 . . . 109.2 no
H21 C2 H22 . . . 109.9 no
C2 C3 C4 . . . 102.37(16) no
C2 C3 H31 . . . 110.2 no
C4 C3 H31 . . . 111.5 no
C2 C3 H32 . . . 110.2 no
C4 C3 H32 . . . 111.6 no
H31 C3 H32 . . . 110.7 no

loop_
_geom_bond_atom_site_label_1
_geom_bond_atom_site_label_2
_geom_bond_site_symmetry_1
_geom_bond_site_symmetry_2
_geom_bond_distance
_geom_bond_publ_flag
O4 C14 . . 1.330(2) no
O4 C15 . . 1.462(2) no
C6 C11 . . 1.460(2) no
C6 C5 . . 1.442(2) no
C6 C7 . . 1.394(2) no
O3 C14 . . 1.207(2) no
N1 C5 . . 1.350(2) no
N1 C1 . . 1.483(2) no
N1 C4 . . 1.477(2) no
C11 C12 . . 1.350(2) no
C11 H111 . . 0.955 no
C10 C5 . . 1.426(2) no
C10 C9 . . 1.363(2) no
C10 H101 . . 0.955 no
O2 N2 . . 1.227(2) no
C14 C12 . . 1.484(2) no
C7 C8 . . 1.377(2) no
C7 H71 . . 0.948 no
C8 N2 . . 1.448(2) no
C8 C9 . . 1.389(2) no
N2 O1 . . 1.233(2) no
C12 C13 . . 1.436(2) no
C13 N3 . . 1.145(2) no
C9 H91 . . 0.963 no
C1 C2 . . 1.511(3) no
C1 H11 . . 0.993 no
C1 H12 . . 0.982 no
C4 C3 . . 1.520(3) no
C4 H41 . . 0.976 no
C4 H42 . . 0.999 no
C16 C15 . . 1.483(3) no
C16 H161 . . 0.971 no
C16 H162 . . 0.983 no
C16 H163 . . 0.977 no
C15 H151 . . 1.021 no
C15 H152 . . 0.984 no
C2 C3 . . 1.521(3) no
C2 H21 . . 0.972 no
C2 H22 . . 0.977 no
C3 H31 . . 1.003 no
C3 H32 . . 0.972 no

loop_
_geom_hbond_atom_site_label_D
_geom_hbond_atom_site_label_H
_geom_hbond_atom_site_label_A
_geom_hbond_site_symmetry_D
_geom_hbond_site_symmetry_H
_geom_hbond_site_symmetry_A
_geom_hbond_distance_DH
_geom_hbond_distance_HA
_geom_hbond_distance_DA
_geom_hbond_angle_DHA
_geom_hbond_publ_flag
C15 H152 O2 . . 2_666 0.98 2.50 3.356(2) 145 yes
C16 H163 N3 . . 1_455 0.98 2.60 3.574(3) 172 yes

loop_
_cod_related_entry_id
_cod_related_entry_database
_cod_related_entry_code
1 ChemSpider 24745844
